data_2239855
loop_
_publ_author_name
'Schubert, Moritz'
'Schollmeyer, Dieter'
'Waldvogel, Siegfried R.'

_publ_section_title
;
 Crystal structure of ethyl
 2-(diethoxyphosphoryl)-2-(2,3,4-trimethoxyphenyl)acetate
;
_journal_coeditor_code HB7246
_journal_issue 9
_journal_name_full 'Acta Crystallographica Section E'
_journal_page_first o897
_journal_page_last o898
_journal_paper_doi 10.1107/S1600536814015803
_journal_volume 70
_journal_year 2014
_chemical_formula_moiety 'C17 H27 O8 P'
_chemical_formula_sum 'C17 H27 O8 P'
_chemical_formula_weight 390.35
_chemical_name_systematic
;
Ethyl 2-(diethoxyphosphoryl)-2-(2,3,4-trimethoxyphenyl)acetate
;
_space_group_crystal_system monoclinic
_space_group_IT_number 14
_space_group_name_Hall '-P 2ybc'
_space_group_name_H-M_alt 'P 1 21/c 1'
_symmetry_space_group_name_Hall '-P 2ybc'
_symmetry_space_group_name_H-M 'P 1 21/c 1'
_atom_sites_solution_hydrogens geom
_audit_creation_method SHELXL-2014
_cell_angle_alpha 90
_cell_angle_beta 104.117(4)
_cell_angle_gamma 90
_cell_formula_units_Z 4
_cell_length_a 9.6314(14)
_cell_length_b 23.749(4)
_cell_length_c 8.8155(14)
_cell_measurement_reflns_used 3917
_cell_measurement_temperature 173(2)
_cell_measurement_theta_max 27.0
_cell_measurement_theta_min 2.3
_cell_volume 1955.5(5)
_computing_cell_refinement 'SAINT (Bruker, 2005)'
_computing_data_collection 'APEX2 (Bruker, 2005)'
_computing_data_reduction 'SAINT (Bruker, 2005)'
_computing_molecular_graphics 'PLATON (Spek, 2009)'
_computing_publication_material 'publCIF (Westrip, 2010)'
_computing_structure_refinement 'SHELXL2014 (Sheldrick, 2008<i>a</i>)'
_computing_structure_solution 'SHELXS2014 (Sheldrick, 2008<i>a</i>)'
_diffrn_ambient_temperature 173(2)
_diffrn_measured_fraction_theta_full 0.983
_diffrn_measured_fraction_theta_max 0.983
_diffrn_measurement_device_type 'Bruker SMART APEXII'
_diffrn_measurement_method '\w scan'
_diffrn_radiation_monochromator graphite
_diffrn_radiation_type MoK\a
_diffrn_radiation_wavelength 0.71073
_diffrn_reflns_av_R_equivalents 0.0496
_diffrn_reflns_limit_h_max 11
_diffrn_reflns_limit_h_min -12
_diffrn_reflns_limit_k_max 29
_diffrn_reflns_limit_k_min 0
_diffrn_reflns_limit_l_max 11
_diffrn_reflns_limit_l_min 0
_diffrn_reflns_number 3859
_diffrn_reflns_theta_full 26.500
_diffrn_reflns_theta_max 26.495
_diffrn_reflns_theta_min 1.715
_exptl_absorpt_coefficient_mu 0.180
_exptl_absorpt_correction_T_max 0.746
_exptl_absorpt_correction_T_min 0.615
_exptl_absorpt_correction_type multi-scan
_exptl_absorpt_process_details '(TWINABS; Sheldrick, 2008<i>b</i>)'
_exptl_crystal_colour colourless
_exptl_crystal_density_diffrn 1.326
_exptl_crystal_description plate
_exptl_crystal_F_000 832
_exptl_crystal_size_max 0.64
_exptl_crystal_size_mid 0.39
_exptl_crystal_size_min 0.06
_refine_diff_density_max 0.394
_refine_diff_density_min -0.431
_refine_ls_extinction_method none
_refine_ls_goodness_of_fit_ref 1.072
_refine_ls_hydrogen_treatment constr
_refine_ls_matrix_type full
_refine_ls_number_parameters 236
_refine_ls_number_reflns 3859
_refine_ls_number_restraints 0
_refine_ls_restrained_S_all 1.072
_refine_ls_R_factor_all 0.0768
_refine_ls_R_factor_gt 0.0534
_refine_ls_shift/su_max 0.000
_refine_ls_shift/su_mean 0.000
_refine_ls_structure_factor_coef Fsqd
_refine_ls_weighting_details 'w=1/[\s^2^(Fo^2^)+(0.0466P)^2^+2.5572P] where P=(Fo^2^+2Fc^2^)/3'
_refine_ls_weighting_scheme calc
_refine_ls_wR_factor_gt 0.1242
_refine_ls_wR_factor_ref 0.1366
_reflns_number_gt 3033
_reflns_number_total 3859
_reflns_threshold_expression 'I > 2\s(I)'
_cod_data_source_file hb7246sup1.cif
_cod_data_source_block I
_cod_database_code 2239855
_cod_database_fobs_code 2239855
_shelx_space_group_comment
;
The symmetry employed for this shelxl refinement is uniquely defined
by the following loop, which should always be used as a source of
symmetry information in preference to the above space-group names.
They are only intended as comments.
;
_shelx_estimated_absorpt_t_min 0.893
_shelx_estimated_absorpt_t_max 0.989
_shelxl_version_number 2.014

loop_
_space_group_symop_operation_xyz
'x, y, z'
'-x, y+1/2, -z+1/2'
'-x, -y, -z'
'x, -y-1/2, z-1/2'

loop_
_atom_site_type_symbol
_atom_site_label
_atom_site_fract_x
_atom_site_fract_y
_atom_site_fract_z
_atom_site_U_iso_or_equiv
_atom_site_adp_type
_atom_site_calc_flag
_atom_site_occupancy
P P1 0.82647(10) 0.11292(4) 0.68241(11) 0.0215(2) Uani d 1
C C1 0.5353(3) 0.11793(14) 0.6724(4) 0.0187(7) Uani d 1
C C2 0.4706(4) 0.06673(14) 0.6276(4) 0.0211(7) Uani d 1
H H2 0.5183 0.0332 0.6703 0.025 Uiso calc 1
C C3 0.3376(4) 0.06270(15) 0.5217(4) 0.0231(8) Uani d 1
H H3 0.2952 0.0269 0.4929 0.028 Uiso calc 1
C C4 0.2680(4) 0.11141(14) 0.4587(4) 0.0212(7) Uani d 1
C C5 0.3294(4) 0.16442(14) 0.5046(4) 0.0196(8) Uani d 1
C C6 0.4629(3) 0.16751(13) 0.6109(4) 0.0174(7) Uani d 1
O O7 0.1382(2) 0.11366(10) 0.3518(3) 0.0306(7) Uani d 1
C C8 0.0703(4) 0.06102(17) 0.3011(6) 0.0395(11) Uani d 1
H H8A -0.0211 0.0679 0.2253 0.059 Uiso calc 1
H H8B 0.1325 0.0385 0.2519 0.059 Uiso calc 1
H H8C 0.0530 0.0406 0.3914 0.059 Uiso calc 1
O O9 0.2567(3) 0.21360(10) 0.4542(3) 0.0243(6) Uani d 1
C C10 0.2349(4) 0.22605(17) 0.2889(5) 0.0342(9) Uani d 1
H H10A 0.1826 0.2616 0.2649 0.051 Uiso calc 1
H H10B 0.3280 0.2293 0.2630 0.051 Uiso calc 1
H H10C 0.1795 0.1957 0.2272 0.051 Uiso calc 1
O O11 0.5264(3) 0.21800(9) 0.6647(3) 0.0223(5) Uani d 1
C C12 0.5414(4) 0.25940(15) 0.5502(5) 0.0304(9) Uani d 1
H H12A 0.5879 0.2931 0.6036 0.046 Uiso calc 1
H H12B 0.5999 0.2439 0.4836 0.046 Uiso calc 1
H H12C 0.4465 0.2694 0.4857 0.046 Uiso calc 1
C C13 0.6843(3) 0.12212(14) 0.7830(4) 0.0195(8) Uani d 1
H H13 0.6941 0.1609 0.8288 0.023 Uiso calc 1
C C14 0.7003(4) 0.08058(15) 0.9180(4) 0.0249(8) Uani d 1
O O15 0.7525(3) 0.03478(12) 0.9248(3) 0.0454(8) Uani d 1
O O16 0.6416(3) 0.10238(11) 1.0281(3) 0.0321(6) Uani d 1
C C17 0.6348(5) 0.06604(17) 1.1595(5) 0.0350(9) Uani d 1
H H17A 0.7324 0.0556 1.2190 0.042 Uiso calc 1
H H17B 0.5813 0.0311 1.1215 0.042 Uiso calc 1
C C18 0.5600(5) 0.0985(2) 1.2603(5) 0.0431(11) Uani d 1
H H18A 0.5532 0.0755 1.3504 0.065 Uiso calc 1
H H18B 0.6141 0.1329 1.2969 0.065 Uiso calc 1
H H18C 0.4637 0.1085 1.1999 0.065 Uiso calc 1
O O19 0.8192(3) 0.06344(10) 0.5818(3) 0.0257(6) Uani d 1
O O20 0.8143(3) 0.17162(10) 0.5957(3) 0.0244(6) Uani d 1
C C21 0.9160(4) 0.18363(17) 0.5007(5) 0.0352(10) Uani d 1
H H21A 0.9029 0.1564 0.4134 0.042 Uiso calc 1
H H21B 1.0153 0.1801 0.5654 0.042 Uiso calc 1
C C22 0.8901(4) 0.24207(19) 0.4380(6) 0.0437(11) Uani d 1
H H22A 0.9575 0.2507 0.3741 0.066 Uiso calc 1
H H22B 0.7918 0.2451 0.3737 0.066 Uiso calc 1
H H22C 0.9039 0.2688 0.5252 0.066 Uiso calc 1
O O23 0.9696(3) 0.11834(11) 0.8151(3) 0.0331(7) Uani d 1
C C24 1.0793(4) 0.07506(18) 0.8476(6) 0.0399(11) Uani d 1
H H24A 1.0805 0.0544 0.7504 0.048 Uiso calc 1
H H24B 1.0588 0.0478 0.9243 0.048 Uiso calc 1
C C25 1.2197(4) 0.1021(2) 0.9113(6) 0.0513(13) Uani d 1
H H25A 1.2946 0.0732 0.9337 0.077 Uiso calc 1
H H25B 1.2396 0.1288 0.8345 0.077 Uiso calc 1
H H25C 1.2180 0.1222 1.0080 0.077 Uiso calc 1

loop_
_atom_site_aniso_label
_atom_site_aniso_U_11
_atom_site_aniso_U_22
_atom_site_aniso_U_33
_atom_site_aniso_U_12
_atom_site_aniso_U_13
_atom_site_aniso_U_23
P1 0.0230(4) 0.0194(4) 0.0225(5) 0.0009(4) 0.0062(4) 0.0003(4)
C1 0.0236(17) 0.0192(17) 0.0154(16) 0.0019(14) 0.0091(14) 0.0032(15)
C2 0.0276(19) 0.0157(17) 0.0223(18) 0.0023(13) 0.0105(16) 0.0033(15)
C3 0.0277(19) 0.0161(17) 0.028(2) -0.0004(14) 0.0125(16) -0.0002(15)
C4 0.0197(17) 0.0223(18) 0.0231(17) -0.0006(14) 0.0080(14) -0.0035(16)
C5 0.0235(18) 0.0165(17) 0.0205(18) 0.0036(13) 0.0088(14) -0.0008(14)
C6 0.0263(18) 0.0126(16) 0.0168(17) -0.0005(13) 0.0120(14) -0.0009(14)
O7 0.0223(13) 0.0267(14) 0.0401(16) 0.0004(11) 0.0020(11) -0.0056(12)
C8 0.031(2) 0.032(2) 0.049(3) -0.0051(17) -0.005(2) -0.007(2)
O9 0.0270(13) 0.0172(12) 0.0287(13) 0.0058(10) 0.0071(11) 0.0028(11)
C10 0.037(2) 0.035(2) 0.028(2) 0.0052(17) 0.0032(19) 0.0073(19)
O11 0.0300(13) 0.0140(11) 0.0215(13) -0.0008(10) 0.0036(11) 0.0003(11)
C12 0.035(2) 0.0218(19) 0.035(2) -0.0032(16) 0.0086(18) 0.0081(17)
C13 0.0247(18) 0.0182(17) 0.0174(19) 0.0009(14) 0.0085(15) -0.0007(14)
C14 0.035(2) 0.0213(19) 0.0179(19) 0.0010(15) 0.0054(16) 0.0030(15)
O15 0.071(2) 0.0349(17) 0.0366(17) 0.0255(15) 0.0260(17) 0.0162(14)
O16 0.0522(17) 0.0288(14) 0.0207(14) 0.0094(12) 0.0191(13) 0.0070(12)
C17 0.047(2) 0.037(2) 0.025(2) 0.0016(18) 0.0158(19) 0.0115(19)
C18 0.046(3) 0.065(3) 0.020(2) 0.003(2) 0.014(2) 0.006(2)
O19 0.0284(14) 0.0243(13) 0.0263(13) -0.0002(11) 0.0101(12) -0.0030(11)
O20 0.0274(14) 0.0223(13) 0.0267(13) 0.0014(10) 0.0127(11) 0.0064(11)
C21 0.036(2) 0.034(2) 0.043(2) 0.0025(17) 0.024(2) 0.011(2)
C22 0.036(2) 0.046(3) 0.054(3) 0.004(2) 0.020(2) 0.022(2)
O23 0.0285(14) 0.0308(15) 0.0366(16) 0.0065(11) 0.0015(12) -0.0036(13)
C24 0.030(2) 0.032(2) 0.051(3) 0.0120(17) -0.003(2) 0.001(2)
C25 0.031(2) 0.045(3) 0.071(3) 0.0013(19) -0.001(2) -0.006(3)

loop_
_atom_type_symbol
_atom_type_description
_atom_type_scat_dispersion_real
_atom_type_scat_dispersion_imag
_atom_type_scat_source
C C 0.0033 0.0016 'International Tables Vol C Tables 4.2.6.8 and 6.1.1.4'
H H 0.0000 0.0000 'International Tables Vol C Tables 4.2.6.8 and 6.1.1.4'
O O 0.0106 0.0060 'International Tables Vol C Tables 4.2.6.8 and 6.1.1.4'
P P 0.1023 0.0942 'International Tables Vol C Tables 4.2.6.8 and 6.1.1.4'

loop_
_geom_angle_atom_site_label_1
_geom_angle_atom_site_label_2
_geom_angle_atom_site_label_3
_geom_angle
O19 P1 O20 115.34(14)
O19 P1 O23 114.73(15)
O20 P1 O23 103.56(15)
O19 P1 C13 117.50(15)
O20 P1 C13 98.87(14)
O23 P1 C13 104.72(16)
C2 C1 C6 118.7(3)
C2 C1 C13 121.9(3)
C6 C1 C13 119.4(3)
C1 C2 C3 122.0(3)
C1 C2 H2 119.0
C3 C2 H2 119.0
C4 C3 C2 119.2(3)
C4 C3 H3 120.4
C2 C3 H3 120.4
O7 C4 C3 125.5(3)
O7 C4 C5 114.3(3)
C3 C4 C5 120.2(3)
O9 C5 C6 119.0(3)
O9 C5 C4 121.3(3)
C6 C5 C4 119.6(3)
O11 C6 C5 122.4(3)
O11 C6 C1 117.3(3)
C5 C6 C1 120.2(3)
C4 O7 C8 116.8(3)
O7 C8 H8A 109.5
O7 C8 H8B 109.5
H8A C8 H8B 109.5
O7 C8 H8C 109.5
H8A C8 H8C 109.5
H8B C8 H8C 109.5
C5 O9 C10 115.7(3)
O9 C10 H10A 109.5
O9 C10 H10B 109.5
H10A C10 H10B 109.5
O9 C10 H10C 109.5
H10A C10 H10C 109.5
H10B C10 H10C 109.5
C6 O11 C12 117.7(3)
O11 C12 H12A 109.5
O11 C12 H12B 109.5
H12A C12 H12B 109.5
O11 C12 H12C 109.5
H12A C12 H12C 109.5
H12B C12 H12C 109.5
C14 C13 C1 110.9(3)
C14 C13 P1 111.0(2)
C1 C13 P1 112.5(2)
C14 C13 H13 107.4
C1 C13 H13 107.4
P1 C13 H13 107.4
O15 C14 O16 124.2(3)
O15 C14 C13 126.2(3)
O16 C14 C13 109.6(3)
C14 O16 C17 117.0(3)
O16 C17 C18 106.8(3)
O16 C17 H17A 110.4
C18 C17 H17A 110.4
O16 C17 H17B 110.4
C18 C17 H17B 110.4
H17A C17 H17B 108.6
C17 C18 H18A 109.5
C17 C18 H18B 109.5
H18A C18 H18B 109.5
C17 C18 H18C 109.5
H18A C18 H18C 109.5
H18B C18 H18C 109.5
C21 O20 P1 117.9(2)
O20 C21 C22 108.6(3)
O20 C21 H21A 110.0
C22 C21 H21A 110.0
O20 C21 H21B 110.0
C22 C21 H21B 110.0
H21A C21 H21B 108.4
C21 C22 H22A 109.5
C21 C22 H22B 109.5
H22A C22 H22B 109.5
C21 C22 H22C 109.5
H22A C22 H22C 109.5
H22B C22 H22C 109.5
C24 O23 P1 123.4(3)
O23 C24 C25 108.8(3)
O23 C24 H24A 109.9
C25 C24 H24A 109.9
O23 C24 H24B 109.9
C25 C24 H24B 109.9
H24A C24 H24B 108.3
C24 C25 H25A 109.5
C24 C25 H25B 109.5
H25A C25 H25B 109.5
C24 C25 H25C 109.5
H25A C25 H25C 109.5
H25B C25 H25C 109.5

loop_
_geom_bond_atom_site_label_1
_geom_bond_atom_site_label_2
_geom_bond_distance
P1 O19 1.464(2)
P1 O20 1.580(2)
P1 O23 1.581(3)
P1 C13 1.817(3)
C1 C2 1.379(5)
C1 C6 1.408(4)
C1 C13 1.529(5)
C2 C3 1.392(5)
C2 H2 0.9500
C3 C4 1.384(5)
C3 H3 0.9500
C4 O7 1.370(4)
C4 C5 1.408(5)
C5 O9 1.378(4)
C5 C6 1.396(5)
C6 O11 1.377(4)
O7 C8 1.431(4)
C8 H8A 0.9800
C8 H8B 0.9800
C8 H8C 0.9800
O9 C10 1.450(5)
C10 H10A 0.9800
C10 H10B 0.9800
C10 H10C 0.9800
O11 C12 1.441(4)
C12 H12A 0.9800
C12 H12B 0.9800
C12 H12C 0.9800
C13 C14 1.524(5)
C13 H13 1.0000
C14 O15 1.194(4)
C14 O16 1.341(4)
O16 C17 1.458(4)
C17 C18 1.488(6)
C17 H17A 0.9900
C17 H17B 0.9900
C18 H18A 0.9800
C18 H18B 0.9800
C18 H18C 0.9800
O20 C21 1.463(4)
C21 C22 1.492(6)
C21 H21A 0.9900
C21 H21B 0.9900
C22 H22A 0.9800
C22 H22B 0.9800
C22 H22C 0.9800
O23 C24 1.452(4)
C24 C25 1.478(6)
C24 H24A 0.9900
C24 H24B 0.9900
C25 H25A 0.9800
C25 H25B 0.9800
C25 H25C 0.9800

loop_
_geom_hbond_atom_site_label_D
_geom_hbond_atom_site_label_H
_geom_hbond_atom_site_label_A
_geom_hbond_site_symmetry_A
_geom_hbond_distance_DH
_geom_hbond_distance_HA
_geom_hbond_distance_DA
_geom_hbond_angle_DHA
C3 H3 O19 3_656 0.95 2.43 3.379(4) 179

loop_
_geom_torsion_atom_site_label_1
_geom_torsion_atom_site_label_2
_geom_torsion_atom_site_label_3
_geom_torsion_atom_site_label_4
_geom_torsion
C6 C1 C2 C3 1.1(5)
C13 C1 C2 C3 -177.2(3)
C1 C2 C3 C4 0.2(5)
C2 C3 C4 O7 178.9(3)
C2 C3 C4 C5 -1.6(5)
O7 C4 C5 O9 5.2(5)
C3 C4 C5 O9 -174.3(3)
O7 C4 C5 C6 -178.8(3)
C3 C4 C5 C6 1.6(5)
O9 C5 C6 O11 -1.6(5)
C4 C5 C6 O11 -177.6(3)
O9 C5 C6 C1 175.7(3)
C4 C5 C6 C1 -0.3(5)
C2 C1 C6 O11 176.4(3)
C13 C1 C6 O11 -5.3(4)
C2 C1 C6 C5 -1.1(5)
C13 C1 C6 C5 177.3(3)
C3 C4 O7 C8 -0.4(5)
C5 C4 O7 C8 -179.9(3)
C6 C5 O9 C10 115.3(4)
C4 C5 O9 C10 -68.7(4)
C5 C6 O11 C12 -52.9(4)
C1 C6 O11 C12 129.7(3)
C2 C1 C13 C14 -42.8(4)
C6 C1 C13 C14 138.9(3)
C2 C1 C13 P1 82.2(4)
C6 C1 C13 P1 -96.1(3)
O19 P1 C13 C14 73.8(3)
O20 P1 C13 C14 -161.5(2)
O23 P1 C13 C14 -54.8(3)
O19 P1 C13 C1 -51.1(3)
O20 P1 C13 C1 73.6(3)
O23 P1 C13 C1 -179.7(2)
C1 C13 C14 O15 96.2(4)
P1 C13 C14 O15 -29.7(5)
C1 C13 C14 O16 -81.6(4)
P1 C13 C14 O16 152.6(3)
O15 C14 O16 C17 -3.6(6)
C13 C14 O16 C17 174.2(3)
C14 O16 C17 C18 -177.4(3)
O19 P1 O20 C21 -55.7(3)
O23 P1 O20 C21 70.5(3)
C13 P1 O20 C21 178.1(3)
P1 O20 C21 C22 -176.8(3)
O19 P1 O23 C24 -6.6(4)
O20 P1 O23 C24 -133.2(3)
C13 P1 O23 C24 123.7(3)
P1 O23 C24 C25 150.9(3)
